data_4084364
loop_
_publ_author_name
'Izod, Keith'
'Wills, Corinne'
'Anderson, Emma'
'Harrington, Ross W.'
'Probert, Michael R.'

_publ_section_title
;
 Insights into the Stability and Structures of Phosphine-Boranes and Their
 \a-Metalated Derivatives
;
_journal_issue 19
_journal_name_full Organometallics
_journal_page_first 5283
_journal_paper_doi 10.1021/om5005995
_journal_volume 33
_journal_year 2014
_chemical_formula_moiety 'C27 H44 B Li O2 P2'
_chemical_formula_sum 'C27 H44 B Li O2 P2'
_chemical_formula_weight 480.31
_chemical_name_systematic
;
 ?
;
_space_group_crystal_system triclinic
_space_group_IT_number 2
_space_group_name_Hall '-P 1'
_space_group_name_H-M_alt 'P -1'
_symmetry_space_group_name_Hall '-P 1'
_symmetry_space_group_name_H-M 'P -1'
_atom_sites_solution_hydrogens mixed
_atom_sites_solution_primary direct
_audit_creation_date 2014-04-01
_audit_creation_method
;
Olex2 1.2-alpha
(compiled 2014.03.19 svn.r2915 for OlexSys, GUI svn.r4811)
;
_cell_angle_alpha 74.945(4)
_cell_angle_beta 77.243(4)
_cell_angle_gamma 76.944(4)
_cell_formula_units_Z 2
_cell_length_a 9.3112(5)
_cell_length_b 11.9453(5)
_cell_length_c 14.0786(7)
_cell_measurement_reflns_used 4376
_cell_measurement_temperature 150
_cell_measurement_theta_max 28.4973
_cell_measurement_theta_min 2.9448
_cell_volume 1451.01(13)
_computing_cell_refinement
;
CrysAlisPro, Agilent Technologies,
Version 1.171.34.49 (release 20-01-2011 CrysAlis171 .NET)
(compiled Jan 20 2011,15:58:25)
;
_computing_data_collection
;
CrysAlisPro, Agilent Technologies,
Version 1.171.34.49 (release 20-01-2011 CrysAlis171 .NET)
(compiled Jan 20 2011,15:58:25)
;
_computing_data_reduction
;
CrysAlisPro, Agilent Technologies,
Version 1.171.34.49 (release 20-01-2011 CrysAlis171 .NET)
(compiled Jan 20 2011,15:58:25)
;
_computing_molecular_graphics 'Olex2 (Dolomanov et al., 2009)'
_computing_publication_material 'Olex2 (Dolomanov et al., 2009)'
_computing_structure_refinement 'XL (Sheldrick, 2008)'
_computing_structure_solution 'XS (Sheldrick, 2008)'
_diffrn_ambient_temperature 150
_diffrn_detector_area_resol_mean 10.3968
_diffrn_measured_fraction_theta_full 0.998
_diffrn_measured_fraction_theta_max 0.970
_diffrn_measurement_device_type 'Xcalibur, Atlas, Gemini ultra'
_diffrn_measurement_method '\w scans'
_diffrn_orient_matrix_UB_11 0.0559341000
_diffrn_orient_matrix_UB_12 -0.0513537000
_diffrn_orient_matrix_UB_13 0.0000768000
_diffrn_orient_matrix_UB_21 0.0395660000
_diffrn_orient_matrix_UB_22 0.0209798000
_diffrn_orient_matrix_UB_23 0.0274713000
_diffrn_orient_matrix_UB_31 -0.0401014000
_diffrn_orient_matrix_UB_32 -0.0287872000
_diffrn_orient_matrix_UB_33 0.0452833000
_diffrn_radiation_monochromator graphite
_diffrn_radiation_type MoK\a
_diffrn_radiation_wavelength 0.71073
_diffrn_reflns_av_R_equivalents 0.0234
_diffrn_reflns_av_unetI/netI 0.0353
_diffrn_reflns_Laue_measured_fraction_full 0.998
_diffrn_reflns_Laue_measured_fraction_max 0.970
_diffrn_reflns_limit_h_max 11
_diffrn_reflns_limit_h_min -9
_diffrn_reflns_limit_k_max 14
_diffrn_reflns_limit_k_min -14
_diffrn_reflns_limit_l_max 17
_diffrn_reflns_limit_l_min -17
_diffrn_reflns_number 11266
_diffrn_reflns_point_group_measured_fraction_full 0.998
_diffrn_reflns_point_group_measured_fraction_max 0.970
_diffrn_reflns_theta_full 25.000
_diffrn_reflns_theta_max 26.000
_diffrn_reflns_theta_min 2.951
_diffrn_source 'Enhance (Mo) X-ray Source'
_diffrn_standards_number 0
_exptl_absorpt_coefficient_mu 0.170
_exptl_absorpt_correction_T_max 1.00000
_exptl_absorpt_correction_T_min 0.80743
_exptl_absorpt_correction_type multi-scan
_exptl_absorpt_process_details
;
CrysAlisPro, Agilent Technologies,
Version 1.171.34.49 (release 20-01-2011 CrysAlis171 .NET)
(compiled Jan 20 2011,15:58:25)
Empirical absorption correction using spherical harmonics,
 implemented in SCALE3 ABSPACK scaling algorithm.
;
_exptl_crystal_colour 'clear light colourless'
_exptl_crystal_colour_lustre clear
_exptl_crystal_colour_modifier light
_exptl_crystal_colour_primary colourless
_exptl_crystal_density_diffrn 1.099
_exptl_crystal_density_method not_measured
_exptl_crystal_description plate
_exptl_crystal_F_000 520
_exptl_crystal_size_max 0.4
_exptl_crystal_size_mid 0.3
_exptl_crystal_size_min 0.04
_refine_diff_density_max 0.629
_refine_diff_density_min -0.381
_refine_diff_density_rms 0.048
_refine_ls_extinction_method none
_refine_ls_goodness_of_fit_ref 1.038
_refine_ls_hydrogen_treatment mixed
_refine_ls_matrix_type full
_refine_ls_number_parameters 352
_refine_ls_number_reflns 5541
_refine_ls_number_restraints 451
_refine_ls_restrained_S_all 1.026
_refine_ls_R_factor_all 0.0581
_refine_ls_R_factor_gt 0.0461
_refine_ls_shift/su_max 0.000
_refine_ls_shift/su_mean 0.000
_refine_ls_structure_factor_coef Fsqd
_refine_ls_weighting_details 'w=1/[\s^2^(Fo^2^)+(0.0495P)^2^+0.9764P] where P=(Fo^2^+2Fc^2^)/3'
_refine_ls_weighting_scheme calc
_refine_ls_wR_factor_gt 0.1113
_refine_ls_wR_factor_ref 0.1229
_reflns_Friedel_coverage 0.000
_reflns_number_gt 4599
_reflns_number_total 5541
_reflns_threshold_expression 'I > 2\s(I)'
_cod_data_source_file om5005995_si_002.cif
_cod_data_source_block 1c
_cod_depositor_comments 'Adding full bibliography for 4084362--4084367.cif.'
_cod_database_code 4084364
_shelxl_version_number 2013-4
_chemical_oxdiff_formula 'C14 H28 B Li P2'
_shelx_space_group_comment
;
The symmetry employed for this shelxl refinement is uniquely defined
by the following loop, which should always be used as a source of
symmetry information in preference to the above space-group names.
They are only intended as comments.
;
_shelx_estimated_absorpt_t_max 0.993
_shelx_estimated_absorpt_t_min 0.935
_reflns_odcompleteness_completeness 99.76
_reflns_odcompleteness_iscentric 1
_reflns_odcompleteness_theta 24.97
_olex2_refinement_description
;
1. Fixed Uiso
 At 1.2 times of:
  All C(H) groups, All C(H,H) groups, All C(H,H,H,H) groups
 At 1.5 times of:
  All C(H,H,H) groups
2. Restrained distances
 C4-C2 \\sim C4A-C2 \\sim C3-C2 \\sim C3A-C2
 with sigma of 0.02
 C21-C20 \\sim C21A-C20A \\sim C22-C21 \\sim C22A-C21A \\sim C23-C22 \\sim
C23A-C22A \\sim C27-C26 ~
 C27-C26A \\sim C26A-C25A \\sim C26-C25 \\sim C25-C24 \\sim C25A-C24
 with sigma of 0.02
 O2-C27 \\sim O2-C24 \\sim O1-C20 \\sim O1A-C20A \\sim O1-C23 \\sim O1A-C23A
 with sigma of 0.02
 O1-Li1 \\sim O1A-Li1
 with sigma of 0.02
3. Uiso/Uaniso restraints and constraints
Uanis(C26) = Uanis(C26A)
Uanis(C25) = Uanis(C25A)
Uanis(O1) = Uanis(O1A)
Uanis(C23) = Uanis(C23A)
Uanis(C21) = Uanis(C21A)
Uanis(C22) = Uanis(C22A)
Uanis(C20) = Uanis(C20A)
Uanis(C3) = Uanis(C3)
Uanis(C4) = Uanis(C4A)
4. Rigid body (RIGU) restrains
 All non-hydrogen atoms
 with sigma for 1-2 distances of 0.004 and sigma for 1-3 distances of 0.004
5. Others
 Sof(H24C)=Sof(H24D)=Sof(C25A)=Sof(H25C)=Sof(H25D)=Sof(C26A)=Sof(H26C)=
 Sof(H26D)=Sof(H27C)=Sof(H27D)=1-FVAR(1)
 Sof(H24A)=Sof(H24B)=Sof(C25)=Sof(H25A)=Sof(H25B)=Sof(C26)=Sof(H26A)=Sof(H26B)=
 Sof(H27A)=Sof(H27B)=FVAR(1)
 Sof(O1A)=Sof(C20A)=Sof(H20C)=Sof(H20D)=Sof(C21A)=Sof(H21C)=Sof(H21D)=
 Sof(C22A)=Sof(H22C)=Sof(H22D)=Sof(C23A)=Sof(H23C)=Sof(H23D)=1-FVAR(2)
 Sof(O1)=Sof(C20)=Sof(H20A)=Sof(H20B)=Sof(C21)=Sof(H21A)=Sof(H21B)=Sof(C22)=
 Sof(H22A)=Sof(H22B)=Sof(C23)=Sof(H23A)=Sof(H23B)=FVAR(2)
 Sof(H2B)=Sof(C3A)=Sof(H3AA)=Sof(H3AB)=Sof(H3AC)=Sof(C4A)=Sof(H4AA)=Sof(H4AB)=
 Sof(H4AC)=1-FVAR(3)
 Sof(H2A)=Sof(C3)=Sof(H3A)=Sof(H3B)=Sof(H3C)=Sof(C4)=Sof(H4A)=Sof(H4B)=
 Sof(H4C)=FVAR(3)
6.a Ternary CH refined with riding coordinates:
 C2(H2A), C2(H2B), C5(H5)
6.b Secondary CH2 refined with riding coordinates:
 C20(H20A,H20B), C20A(H20C,H20D), C21(H21A,H21B), C21A(H21C,H21D), C22(H22A,
 H22B), C22A(H22C,H22D), C23(H23A,H23B), C23A(H23C,H23D), C24(H24A,H24B),
 C24(H24C,H24D), C25(H25A,H25B), C25A(H25C,H25D), C26(H26A,H26B), C26A(H26C,
 H26D), C27(H27A,H27B), C27(H27C,H27D)
6.c Aromatic/amide H refined with riding coordinates:
 C1(H1), C9(H9), C10(H10), C11(H11), C12(H12), C13(H13), C15(H15), C16(H16),
 C17(H17), C18(H18), C19(H19)
6.d Idealised Me refined as rotating group:
 C3(H3A,H3B,H3C), C3A(H3AA,H3AB,H3AC), C4(H4A,H4B,H4C), C4A(H4AA,H4AB,H4AC),
 C6(H6A,H6B,H6C), C7(H7A,H7B,H7C)
;

loop_
_space_group_symop_operation_xyz
'x, y, z'
'-x, -y, -z'

loop_
_atom_site_label
_atom_site_type_symbol
_atom_site_fract_x
_atom_site_fract_y
_atom_site_fract_z
_atom_site_U_iso_or_equiv
_atom_site_adp_type
_atom_site_occupancy
_atom_site_site_symmetry_order
_atom_site_calc_flag
_atom_site_refinement_flags_posn
_atom_site_refinement_flags_occupancy
_atom_site_disorder_assembly
_atom_site_disorder_group
P1 P 0.35799(6) 0.22541(4) 0.12471(4) 0.02820(14) Uani 1 1 d . . . .
P2 P 0.34942(5) 0.37271(4) 0.26848(4) 0.02461(14) Uani 1 1 d . . . .
O1 O 0.0615(13) 0.0575(11) 0.3104(14) 0.0445(12) Uani 0.385(5) 1 d . P A 1
O1A O 0.0494(7) 0.0818(6) 0.3125(8) 0.0445(12) Uani 0.615(5) 1 d . P A 2
O2 O 0.36387(16) -0.06790(12) 0.31503(11) 0.0367(3) Uani 1 1 d . . . .
C1 C 0.3699(2) 0.35849(17) 0.14882(14) 0.0312(4) Uani 1 1 d . . . .
H1 H 0.3880 0.4234 0.0949 0.037 Uiso 1 1 calc R . . .
C2 C 0.2524(3) 0.26292(19) 0.01914(17) 0.0395(5) Uani 1 1 d . . . .
H2A H 0.2979 0.3247 -0.0342 0.047 Uiso 0.28(3) 1 calc R P B 1
H2B H 0.3159 0.2995 -0.0433 0.047 Uiso 0.72(3) 1 calc R P B 2
C3 C 0.261(3) 0.1599(18) -0.0265(18) 0.047(4) Uani 0.28(3) 1 d . P B 1
H3A H 0.3655 0.1314 -0.0532 0.071 Uiso 0.28(3) 1 calc GR P B 1
H3B H 0.2021 0.1849 -0.0806 0.071 Uiso 0.28(3) 1 calc GR P B 1
H3C H 0.2206 0.0964 0.0247 0.071 Uiso 0.28(3) 1 calc GR P B 1
C3A C 0.2183(16) 0.1474(7) 0.0054(11) 0.068(3) Uani 0.72(3) 1 d . P B 2
H3AA H 0.3123 0.0924 -0.0070 0.102 Uiso 0.72(3) 1 calc GR P B 2
H3AB H 0.1661 0.1651 -0.0515 0.102 Uiso 0.72(3) 1 calc GR P B 2
H3AC H 0.1550 0.1117 0.0660 0.102 Uiso 0.72(3) 1 calc GR P B 2
C4 C 0.0912(18) 0.320(2) 0.0589(16) 0.0426(15) Uani 0.28(3) 1 d . P B 1
H4A H 0.0400 0.2593 0.1065 0.064 Uiso 0.28(3) 1 calc GR P B 1
H4B H 0.0367 0.3546 0.0030 0.064 Uiso 0.28(3) 1 calc GR P B 1
H4C H 0.0949 0.3812 0.0923 0.064 Uiso 0.28(3) 1 calc GR P B 1
C4A C 0.1058(8) 0.3470(8) 0.0373(8) 0.0426(15) Uani 0.72(3) 1 d . P B 2
H4AA H 0.0470 0.3150 0.1015 0.064 Uiso 0.72(3) 1 calc GR P B 2
H4AB H 0.0494 0.3569 -0.0163 0.064 Uiso 0.72(3) 1 calc GR P B 2
H4AC H 0.1263 0.4236 0.0384 0.064 Uiso 0.72(3) 1 calc GR P B 2
C5 C 0.5476(2) 0.16558(19) 0.06111(16) 0.0373(5) Uani 1 1 d . . . .
H5 H 0.5367 0.1017 0.0306 0.045 Uiso 1 1 calc R . . .
C6 C 0.6215(3) 0.2558(2) -0.02131(18) 0.0539(6) Uani 1 1 d . . . .
H6A H 0.5562 0.2914 -0.0712 0.081 Uiso 1 1 calc GR . . .
H6B H 0.7176 0.2168 -0.0531 0.081 Uiso 1 1 calc GR . . .
H6C H 0.6384 0.3173 0.0073 0.081 Uiso 1 1 calc GR . . .
C7 C 0.6471(3) 0.1105(2) 0.13906(19) 0.0489(6) Uani 1 1 d . . . .
H7A H 0.6576 0.1711 0.1713 0.073 Uiso 1 1 calc GR . . .
H7B H 0.7459 0.0763 0.1070 0.073 Uiso 1 1 calc GR . . .
H7C H 0.6021 0.0486 0.1894 0.073 Uiso 1 1 calc GR . . .
C8 C 0.2098(2) 0.50362(16) 0.29006(15) 0.0276(4) Uani 1 1 d . . . .
C9 C 0.1446(2) 0.57862(18) 0.21240(17) 0.0372(5) Uani 1 1 d . . . .
H9 H 0.1735 0.5633 0.1473 0.045 Uiso 1 1 calc R . . .
C10 C 0.0369(3) 0.6764(2) 0.2288(2) 0.0491(6) Uani 1 1 d . . . .
H10 H -0.0064 0.7280 0.1747 0.059 Uiso 1 1 calc R . . .
C11 C -0.0073(3) 0.6987(2) 0.3230(2) 0.0488(6) Uani 1 1 d . . . .
H11 H -0.0820 0.7651 0.3339 0.059 Uiso 1 1 calc R . . .
C12 C 0.0558(3) 0.6257(2) 0.4007(2) 0.0465(6) Uani 1 1 d . . . .
H12 H 0.0259 0.6417 0.4655 0.056 Uiso 1 1 calc R . . .
C13 C 0.1638(2) 0.52808(19) 0.38495(17) 0.0369(5) Uani 1 1 d . . . .
H13 H 0.2070 0.4773 0.4394 0.044 Uiso 1 1 calc R . . .
C14 C 0.5171(2) 0.41198(15) 0.29109(14) 0.0265(4) Uani 1 1 d . . . .
C15 C 0.6291(2) 0.44546(17) 0.21209(16) 0.0341(5) Uani 1 1 d . . . .
H15 H 0.6186 0.4491 0.1457 0.041 Uiso 1 1 calc R . . .
C16 C 0.7567(2) 0.47363(18) 0.22945(19) 0.0419(5) Uani 1 1 d . . . .
H16 H 0.8317 0.4978 0.1747 0.050 Uiso 1 1 calc R . . .
C17 C 0.7751(3) 0.46680(19) 0.3253(2) 0.0438(6) Uani 1 1 d . . . .
H17 H 0.8629 0.4853 0.3368 0.053 Uiso 1 1 calc R . . .
C18 C 0.6656(3) 0.4331(2) 0.40443(19) 0.0425(5) Uani 1 1 d . . . .
H18 H 0.6778 0.4280 0.4707 0.051 Uiso 1 1 calc R . . .
C19 C 0.5372(2) 0.40642(18) 0.38719(16) 0.0339(5) Uani 1 1 d . . . .
H19 H 0.4616 0.3840 0.4422 0.041 Uiso 1 1 calc R . . .
C20 C 0.0047(8) -0.0203(6) 0.3996(8) 0.0578(12) Uani 0.385(5) 1 d . P A 1
H20A H 0.0381 -0.0089 0.4579 0.069 Uiso 0.385(5) 1 calc R P A 1
H20B H 0.0407 -0.1034 0.3941 0.069 Uiso 0.385(5) 1 calc R P A 1
C20A C -0.0040(5) -0.0274(4) 0.3345(5) 0.0578(12) Uani 0.615(5) 1 d . P A 2
H20C H 0.0467 -0.0863 0.3860 0.069 Uiso 0.615(5) 1 calc R P A 2
H20D H 0.0151 -0.0592 0.2737 0.069 Uiso 0.615(5) 1 calc R P A 2
C21 C -0.1607(11) 0.0090(12) 0.4108(10) 0.0619(18) Uani 0.385(5) 1 d . P A 1
H21A H -0.2093 -0.0142 0.4812 0.074 Uiso 0.385(5) 1 calc R P A 1
H21B H -0.1989 -0.0283 0.3686 0.074 Uiso 0.385(5) 1 calc R P A 1
C21A C -0.1709(7) 0.0005(7) 0.3724(6) 0.0619(18) Uani 0.615(5) 1 d . P A 2
H21C H -0.2282 -0.0191 0.3293 0.074 Uiso 0.615(5) 1 calc R P A 2
H21D H -0.1966 -0.0449 0.4416 0.074 Uiso 0.615(5) 1 calc R P A 2
C22 C -0.182(2) 0.1391(15) 0.375(2) 0.064(2) Uani 0.385(5) 1 d . P A 1
H22A H -0.2813 0.1719 0.3556 0.077 Uiso 0.385(5) 1 calc R P A 1
H22B H -0.1691 0.1777 0.4261 0.077 Uiso 0.385(5) 1 calc R P A 1
C22A C -0.2048(13) 0.1275(9) 0.3691(13) 0.064(2) Uani 0.615(5) 1 d . P A 2
H22C H -0.2139 0.1420 0.4364 0.077 Uiso 0.615(5) 1 calc R P A 2
H22D H -0.2998 0.1639 0.3440 0.077 Uiso 0.615(5) 1 calc R P A 2
C23 C -0.060(2) 0.1526(14) 0.2870(16) 0.0616(18) Uani 0.385(5) 1 d . P A 1
H23A H -0.0945 0.1478 0.2266 0.074 Uiso 0.385(5) 1 calc R P A 1
H23B H -0.0286 0.2296 0.2747 0.074 Uiso 0.385(5) 1 calc R P A 1
C23A C -0.0774(11) 0.1773(7) 0.2999(10) 0.0616(18) Uani 0.615(5) 1 d . P A 2
H23C H -0.0949 0.1994 0.2301 0.074 Uiso 0.615(5) 1 calc R P A 2
H23D H -0.0616 0.2475 0.3185 0.074 Uiso 0.615(5) 1 calc R P A 2
C24 C 0.3740(3) -0.1397(2) 0.2449(2) 0.0520(6) Uani 1 1 d . . . .
H24A H 0.4168 -0.1005 0.1768 0.062 Uiso 0.843(7) 1 calc R P C 1
H24B H 0.2739 -0.1543 0.2439 0.062 Uiso 0.843(7) 1 calc R P C 1
H24C H 0.3714 -0.0906 0.1766 0.062 Uiso 0.157(7) 1 calc R P C 2
H24D H 0.2911 -0.1848 0.2642 0.062 Uiso 0.157(7) 1 calc R P C 2
C25 C 0.4758(5) -0.2540(3) 0.2812(3) 0.0561(10) Uani 0.843(7) 1 d . P C 1
H25A H 0.5328 -0.2898 0.2249 0.067 Uiso 0.843(7) 1 calc R P C 1
H25B H 0.4185 -0.3113 0.3296 0.067 Uiso 0.843(7) 1 calc R P C 1
C25A C 0.5251(19) -0.2224(18) 0.2508(13) 0.0561(10) Uani 0.157(7) 1 d . P C 2
H25C H 0.5309 -0.2945 0.2269 0.067 Uiso 0.157(7) 1 calc R P C 2
H25D H 0.6103 -0.1827 0.2145 0.067 Uiso 0.157(7) 1 calc R P C 2
C26 C 0.5781(4) -0.2134(3) 0.3305(3) 0.0472(9) Uani 0.843(7) 1 d . P C 1
H26A H 0.6242 -0.2791 0.3799 0.057 Uiso 0.843(7) 1 calc R P C 1
H26B H 0.6580 -0.1784 0.2805 0.057 Uiso 0.843(7) 1 calc R P C 1
C26A C 0.515(2) -0.2466(12) 0.3609(12) 0.0472(9) Uani 0.157(7) 1 d . P C 2
H26C H 0.6116 -0.2873 0.3815 0.057 Uiso 0.157(7) 1 calc R P C 2
H26D H 0.4368 -0.2946 0.3961 0.057 Uiso 0.157(7) 1 calc R P C 2
C27 C 0.4716(3) -0.1229(2) 0.38012(18) 0.0457(6) Uani 1 1 d . . . .
H27A H 0.4217 -0.1605 0.4467 0.055 Uiso 0.843(7) 1 calc R P C 1
H27B H 0.5251 -0.0641 0.3882 0.055 Uiso 0.843(7) 1 calc R P C 1
H27C H 0.4265 -0.1238 0.4509 0.055 Uiso 0.157(7) 1 calc R P C 2
H27D H 0.5591 -0.0827 0.3619 0.055 Uiso 0.157(7) 1 calc R P C 2
B1 B 0.2971(3) 0.2395(2) 0.37340(17) 0.0330(5) Uani 1 1 d . . . .
H1A H 0.386(2) 0.1608(18) 0.3622(15) 0.034(6) Uiso 1 1 d . . . .
H1B H 0.291(3) 0.264(2) 0.4438(17) 0.043(6) Uiso 1 1 d . . . .
H1C H 0.185(3) 0.228(2) 0.3653(18) 0.051(7) Uiso 1 1 d . . . .
Li1 Li 0.2594(4) 0.0953(3) 0.2906(3) 0.0353(8) Uani 1 1 d . . . .

loop_
_atom_site_aniso_label
_atom_site_aniso_U_11
_atom_site_aniso_U_22
_atom_site_aniso_U_33
_atom_site_aniso_U_23
_atom_site_aniso_U_13
_atom_site_aniso_U_12
P1 0.0343(3) 0.0232(3) 0.0288(3) -0.0108(2) -0.0083(2) 0.0000(2)
P2 0.0289(3) 0.0202(2) 0.0257(3) -0.00815(19) -0.0042(2) -0.00323(19)
O1 0.0259(13) 0.015(3) 0.0890(14) -0.011(2) -0.0113(11) 0.0051(17)
O1A 0.0259(13) 0.015(3) 0.0890(14) -0.011(2) -0.0113(11) 0.0051(17)
O2 0.0343(8) 0.0256(7) 0.0525(9) -0.0138(6) -0.0164(7) 0.0049(6)
C1 0.0448(12) 0.0236(9) 0.0256(10) -0.0067(8) -0.0045(9) -0.0068(8)
C2 0.0476(13) 0.0364(11) 0.0379(12) -0.0162(9) -0.0194(10) 0.0066(10)
C3 0.047(8) 0.057(6) 0.049(9) -0.032(6) -0.021(6) 0.005(5)
C3A 0.082(7) 0.054(3) 0.092(7) -0.045(4) -0.058(5) 0.017(3)
C4 0.0478(18) 0.038(3) 0.038(4) -0.004(3) -0.0189(19) 0.006(2)
C4A 0.0478(18) 0.038(3) 0.038(4) -0.004(3) -0.0189(19) 0.006(2)
C5 0.0381(11) 0.0346(11) 0.0403(12) -0.0186(9) -0.0029(9) -0.0008(9)
C6 0.0514(15) 0.0616(16) 0.0425(13) -0.0145(12) 0.0060(11) -0.0080(12)
C7 0.0364(12) 0.0489(14) 0.0561(15) -0.0102(12) -0.0080(11) 0.0013(11)
C8 0.0247(9) 0.0238(9) 0.0376(10) -0.0119(8) -0.0042(8) -0.0062(7)
C9 0.0370(11) 0.0311(10) 0.0422(12) -0.0081(9) -0.0075(9) -0.0031(9)
C10 0.0433(13) 0.0322(11) 0.0682(16) -0.0081(11) -0.0164(12) 0.0039(10)
C11 0.0316(12) 0.0360(12) 0.0838(18) -0.0298(12) -0.0089(12) 0.0020(10)
C12 0.0339(12) 0.0517(14) 0.0621(15) -0.0362(12) -0.0035(11) -0.0013(10)
C13 0.0301(11) 0.0430(12) 0.0421(12) -0.0227(10) -0.0062(9) -0.0004(9)
C14 0.0276(9) 0.0165(8) 0.0354(10) -0.0102(7) -0.0062(8) 0.0024(7)
C15 0.0328(11) 0.0268(10) 0.0400(11) -0.0086(9) -0.0035(9) -0.0014(8)
C16 0.0307(11) 0.0301(11) 0.0607(14) -0.0096(10) -0.0012(10) -0.0037(9)
C17 0.0310(11) 0.0338(11) 0.0724(16) -0.0191(11) -0.0169(11) -0.0013(9)
C18 0.0376(12) 0.0445(13) 0.0532(14) -0.0221(11) -0.0172(11) -0.0009(10)
C19 0.0312(11) 0.0358(11) 0.0370(11) -0.0146(9) -0.0075(9) -0.0017(9)
C20 0.0417(17) 0.0330(15) 0.097(3) -0.015(2) -0.007(2) -0.0067(13)
C20A 0.0417(17) 0.0330(15) 0.097(3) -0.015(2) -0.007(2) -0.0067(13)
C21 0.0377(17) 0.058(2) 0.090(6) -0.015(3) -0.007(3) -0.0128(14)
C21A 0.0377(17) 0.058(2) 0.090(6) -0.015(3) -0.007(3) -0.0128(14)
C22 0.032(4) 0.060(2) 0.094(3) -0.016(2) -0.010(3) 0.0027(19)
C22A 0.032(4) 0.060(2) 0.094(3) -0.016(2) -0.010(3) 0.0027(19)
C23 0.031(2) 0.034(4) 0.104(4) -0.007(3) -0.009(2) 0.015(2)
C23A 0.031(2) 0.034(4) 0.104(4) -0.007(3) -0.009(2) 0.015(2)
C24 0.0518(14) 0.0407(13) 0.0731(17) -0.0305(12) -0.0264(13) 0.0084(11)
C25 0.065(2) 0.0306(17) 0.072(2) -0.0197(15) -0.0161(18) 0.0058(14)
C25A 0.065(2) 0.0306(17) 0.072(2) -0.0197(15) -0.0161(18) 0.0058(14)
C26 0.0379(18) 0.0451(17) 0.0483(18) -0.0096(14) -0.0091(14) 0.0140(14)
C26A 0.0379(18) 0.0451(17) 0.0483(18) -0.0096(14) -0.0091(14) 0.0140(14)
C27 0.0434(13) 0.0435(13) 0.0455(13) -0.0104(10) -0.0147(11) 0.0097(10)
B1 0.0435(14) 0.0278(11) 0.0284(11) -0.0071(9) -0.0032(10) -0.0098(10)
Li1 0.0308(17) 0.0260(16) 0.049(2) -0.0114(14) -0.0079(15) -0.0003(13)

loop_
_atom_type_symbol
_atom_type_description
_atom_type_scat_dispersion_real
_atom_type_scat_dispersion_imag
_atom_type_scat_source
C C 0.0033 0.0016 'International Tables Vol C Tables 4.2.6.8 and 6.1.1.4'
H H 0.0000 0.0000 'International Tables Vol C Tables 4.2.6.8 and 6.1.1.4'
Li Li -0.0003 0.0001 'International Tables Vol C Tables 4.2.6.8 and 6.1.1.4'
B B 0.0013 0.0007 'International Tables Vol C Tables 4.2.6.8 and 6.1.1.4'
P P 0.1023 0.0942 'International Tables Vol C Tables 4.2.6.8 and 6.1.1.4'
O O 0.0106 0.0060 'International Tables Vol C Tables 4.2.6.8 and 6.1.1.4'

loop_
_geom_angle_atom_site_label_1
_geom_angle_atom_site_label_2
_geom_angle_atom_site_label_3
_geom_angle
C1 P1 C2 106.61(10)
C1 P1 C5 106.97(10)
C1 P1 Li1 107.45(10)
C2 P1 C5 99.93(10)
C2 P1 Li1 119.50(12)
C5 P1 Li1 115.46(10)
C1 P2 C8 110.76(9)
C1 P2 C14 111.43(10)
C1 P2 B1 116.78(10)
C8 P2 C14 100.32(8)
C8 P2 B1 107.84(10)
C14 P2 B1 108.39(10)
C20 O1 C23 106.8(11)
C20 O1 Li1 121.0(10)
C23 O1 Li1 118.0(11)
C20A O1A C23A 108.0(6)
C20A O1A Li1 124.6(5)
C23A O1A Li1 127.1(6)
C24 O2 Li1 120.11(17)
C27 O2 C24 109.40(16)
C27 O2 Li1 128.17(17)
P1 C1 H1 119.9
P2 C1 P1 120.28(11)
P2 C1 H1 119.9
P1 C2 H2A 107.5
P1 C2 H2B 109.1
C3 C2 P1 113.5(11)
C3 C2 H2A 107.5
C3 C2 C4 114.1(13)
C3A C2 P1 108.4(4)
C3A C2 H2B 109.1
C4 C2 P1 106.5(9)
C4 C2 H2A 107.5
C4A C2 P1 112.6(4)
C4A C2 H2B 109.1
C4A C2 C3A 108.6(5)
C2 C3 H3A 109.5
C2 C3 H3B 109.5
C2 C3 H3C 109.5
H3A C3 H3B 109.5
H3A C3 H3C 109.5
H3B C3 H3C 109.5
C2 C3A H3AA 109.5
C2 C3A H3AB 109.5
C2 C3A H3AC 109.5
H3AA C3A H3AB 109.5
H3AA C3A H3AC 109.5
H3AB C3A H3AC 109.5
C2 C4 H4A 109.5
C2 C4 H4B 109.5
C2 C4 H4C 109.5
H4A C4 H4B 109.5
H4A C4 H4C 109.5
H4B C4 H4C 109.5
C2 C4A H4AA 109.5
C2 C4A H4AB 109.5
C2 C4A H4AC 109.5
H4AA C4A H4AB 109.5
H4AA C4A H4AC 109.5
H4AB C4A H4AC 109.5
P1 C5 H5 107.8
C6 C5 P1 114.50(16)
C6 C5 H5 107.8
C7 C5 P1 108.64(15)
C7 C5 H5 107.8
C7 C5 C6 109.9(2)
C5 C6 H6A 109.5
C5 C6 H6B 109.5
C5 C6 H6C 109.5
H6A C6 H6B 109.5
H6A C6 H6C 109.5
H6B C6 H6C 109.5
C5 C7 H7A 109.5
C5 C7 H7B 109.5
C5 C7 H7C 109.5
H7A C7 H7B 109.5
H7A C7 H7C 109.5
H7B C7 H7C 109.5
C9 C8 P2 120.30(15)
C9 C8 C13 118.33(18)
C13 C8 P2 121.35(15)
C8 C9 H9 119.8
C8 C9 C10 120.5(2)
C10 C9 H9 119.8
C9 C10 H10 119.8
C11 C10 C9 120.3(2)
C11 C10 H10 119.8
C10 C11 H11 119.9
C12 C11 C10 120.1(2)
C12 C11 H11 119.9
C11 C12 H12 120.0
C11 C12 C13 120.0(2)
C13 C12 H12 120.0
C8 C13 H13 119.6
C12 C13 C8 120.8(2)
C12 C13 H13 119.6
C15 C14 P2 120.61(15)
C19 C14 P2 121.28(15)
C19 C14 C15 118.10(19)
C14 C15 H15 119.7
C14 C15 C16 120.5(2)
C16 C15 H15 119.7
C15 C16 H16 119.7
C17 C16 C15 120.5(2)
C17 C16 H16 119.7
C16 C17 H17 120.2
C18 C17 C16 119.7(2)
C18 C17 H17 120.2
C17 C18 H18 120.0
C17 C18 C19 119.9(2)
C19 C18 H18 120.0
C14 C19 C18 121.3(2)
C14 C19 H19 119.4
C18 C19 H19 119.4
O1 C20 H20A 110.4
O1 C20 H20B 110.4
O1 C20 C21 106.4(9)
H20A C20 H20B 108.6
C21 C20 H20A 110.4
C21 C20 H20B 110.4
O1A C20A H20C 110.5
O1A C20A H20D 110.5
O1A C20A C21A 106.1(5)
H20C C20A H20D 108.7
C21A C20A H20C 110.5
C21A C20A H20D 110.5
C20 C21 H21A 111.7
C20 C21 H21B 111.7
C20 C21 C22 100.2(11)
H21A C21 H21B 109.5
C22 C21 H21A 111.7
C22 C21 H21B 111.7
C20A C21A H21C 110.6
C20A C21A H21D 110.6
H21C C21A H21D 108.8
C22A C21A C20A 105.6(6)
C22A C21A H21C 110.6
C22A C21A H21D 110.6
C21 C22 H22A 111.4
C21 C22 H22B 111.4
H22A C22 H22B 109.3
C23 C22 C21 101.9(15)
C23 C22 H22A 111.4
C23 C22 H22B 111.4
C21A C22A H22C 110.5
C21A C22A H22D 110.5
C21A C22A C23A 106.0(9)
H22C C22A H22D 108.7
C23A C22A H22C 110.5
C23A C22A H22D 110.5
O1 C23 C22 106.1(15)
O1 C23 H23A 110.5
O1 C23 H23B 110.5
C22 C23 H23A 110.5
C22 C23 H23B 110.5
H23A C23 H23B 108.7
O1A C23A C22A 103.7(8)
O1A C23A H23C 111.0
O1A C23A H23D 111.0
C22A C23A H23C 111.0
C22A C23A H23D 111.0
H23C C23A H23D 109.0
O2 C24 H24A 110.6
O2 C24 H24B 110.6
O2 C24 H24C 111.0
O2 C24 H24D 111.0
O2 C24 C25 105.5(2)
O2 C24 C25A 104.0(8)
H24A C24 H24B 108.8
H24C C24 H24D 109.0
C25 C24 H24A 110.6
C25 C24 H24B 110.6
C25A C24 H24C 111.0
C25A C24 H24D 111.0
C24 C25 H25A 111.4
C24 C25 H25B 111.4
C24 C25 C26 102.0(2)
H25A C25 H25B 109.2
C26 C25 H25A 111.4
C26 C25 H25B 111.4
C24 C25A H25C 112.3
C24 C25A H25D 112.3
H25C C25A H25D 109.9
C26A C25A C24 97.1(11)
C26A C25A H25C 112.3
C26A C25A H25D 112.3
C25 C26 H26A 111.4
C25 C26 H26B 111.4
H26A C26 H26B 109.3
C27 C26 C25 101.9(3)
C27 C26 H26A 111.4
C27 C26 H26B 111.4
C25A C26A H26C 111.4
C25A C26A H26D 111.4
C25A C26A C27 101.6(12)
H26C C26A H26D 109.3
C27 C26A H26C 111.4
C27 C26A H26D 111.4
O2 C27 C26 105.61(19)
O2 C27 C26A 101.8(7)
O2 C27 H27A 110.6
O2 C27 H27B 110.6
O2 C27 H27C 111.4
O2 C27 H27D 111.4
C26 C27 H27A 110.6
C26 C27 H27B 110.6
C26A C27 H27C 111.4
C26A C27 H27D 111.4
H27A C27 H27B 108.7
H27C C27 H27D 109.3
P2 B1 H1A 107.7(11)
P2 B1 H1B 106.3(12)
P2 B1 H1C 106.5(12)
P2 B1 Li1 106.43(13)
H1A B1 H1B 113.2(16)
H1A B1 H1C 111.9(17)
H1B B1 H1C 110.9(17)
Li1 B1 H1A 58.6(11)
Li1 B1 H1B 147.2(12)
Li1 B1 H1C 56.0(12)
P1 Li1 H1A 89.5(6)
P1 Li1 H1C 95.6(7)
O1 Li1 P1 118.9(5)
O1 Li1 O2 95.6(4)
O1 Li1 B1 119.3(6)
O1 Li1 H1A 139.6(8)
O1 Li1 H1C 93.0(9)
O1A Li1 P1 116.2(3)
O1A Li1 O2 103.8(3)
O1A Li1 B1 111.9(3)
O1A Li1 H1A 134.2(7)
O1A Li1 H1C 85.2(8)
O2 Li1 P1 115.09(16)
O2 Li1 B1 122.41(18)
O2 Li1 H1A 97.3(6)
O2 Li1 H1C 138.3(7)
B1 Li1 P1 87.79(12)
B1 Li1 H1A 27.3(6)
B1 Li1 H1C 27.1(7)
H1A Li1 H1C 53.5(9)

loop_
_geom_bond_atom_site_label_1
_geom_bond_atom_site_label_2
_geom_bond_distance
P1 C1 1.7412(19)
P1 C2 1.865(2)
P1 C5 1.869(2)
P1 Li1 2.555(4)
P2 C1 1.7016(19)
P2 C8 1.8391(19)
P2 C14 1.840(2)
P2 B1 1.939(2)
O1 C20 1.429(13)
O1 C23 1.440(11)
O1 Li1 1.939(11)
O1A C20A 1.435(7)
O1A C23A 1.451(6)
O1A Li1 1.948(7)
O2 C24 1.442(3)
O2 C27 1.440(3)
O2 Li1 1.951(3)
C1 H1 0.9500
C2 H2A 1.0000
C2 H2B 1.0000
C2 C3 1.510(12)
C2 C3A 1.551(6)
C2 C4 1.546(13)
C2 C4A 1.516(5)
C3 H3A 0.9800
C3 H3B 0.9800
C3 H3C 0.9800
C3A H3AA 0.9800
C3A H3AB 0.9800
C3A H3AC 0.9800
C4 H4A 0.9800
C4 H4B 0.9800
C4 H4C 0.9800
C4A H4AA 0.9800
C4A H4AB 0.9800
C4A H4AC 0.9800
C5 H5 1.0000
C5 C6 1.522(3)
C5 C7 1.515(3)
C6 H6A 0.9800
C6 H6B 0.9800
C6 H6C 0.9800
C7 H7A 0.9800
C7 H7B 0.9800
C7 H7C 0.9800
C8 C9 1.380(3)
C8 C13 1.395(3)
C9 H9 0.9500
C9 C10 1.390(3)
C10 H10 0.9500
C10 C11 1.375(4)
C11 H11 0.9500
C11 C12 1.364(4)
C12 H12 0.9500
C12 C13 1.388(3)
C13 H13 0.9500
C14 C15 1.390(3)
C14 C19 1.389(3)
C15 H15 0.9500
C15 C16 1.391(3)
C16 H16 0.9500
C16 C17 1.377(3)
C17 H17 0.9500
C17 C18 1.376(3)
C18 H18 0.9500
C18 C19 1.389(3)
C19 H19 0.9500
C20 H20A 0.9900
C20 H20B 0.9900
C20 C21 1.482(10)
C20A H20C 0.9900
C20A H20D 0.9900
C20A C21A 1.518(7)
C21 H21A 0.9900
C21 H21B 0.9900
C21 C22 1.486(12)
C21A H21C 0.9900
C21A H21D 0.9900
C21A C22A 1.469(8)
C22 H22A 0.9900
C22 H22B 0.9900
C22 C23 1.481(13)
C22A H22C 0.9900
C22A H22D 0.9900
C22A C23A 1.488(9)
C23 H23A 0.9900
C23 H23B 0.9900
C23A H23C 0.9900
C23A H23D 0.9900
C24 H24A 0.9900
C24 H24B 0.9900
C24 H24C 0.9900
C24 H24D 0.9900
C24 C25 1.513(4)
C24 C25A 1.531(13)
C25 H25A 0.9900
C25 H25B 0.9900
C25 C26 1.516(5)
C25A H25C 0.9900
C25A H25D 0.9900
C25A C26A 1.486(14)
C26 H26A 0.9900
C26 H26B 0.9900
C26 C27 1.497(3)
C26A H26C 0.9900
C26A H26D 0.9900
C26A C27 1.520(12)
C27 H27A 0.9900
C27 H27B 0.9900
C27 H27C 0.9900
C27 H27D 0.9900
B1 H1A 1.12(2)
B1 H1B 1.09(2)
B1 H1C 1.12(3)
B1 Li1 2.439(4)
Li1 H1A 2.09(2)
Li1 H1C 2.04(2)

loop_
_geom_torsion_atom_site_label_1
_geom_torsion_atom_site_label_2
_geom_torsion_atom_site_label_3
_geom_torsion_atom_site_label_4
_geom_torsion
P2 C8 C9 C10 178.75(17)
P2 C8 C13 C12 -178.52(17)
P2 C14 C15 C16 -179.16(15)
P2 C14 C19 C18 178.26(15)
O1 C20 C21 C22 -37.3(16)
O1A C20A C21A C22A 0.5(10)
O2 C24 C25 C26 -30.4(4)
O2 C24 C25A C26A 40.9(17)
C1 P1 C2 C3 167.2(10)
C1 P1 C2 C3A -171.6(6)
C1 P1 C2 C4 -66.4(10)
C1 P1 C2 C4A -51.4(5)
C1 P1 C5 C6 -45.0(2)
C1 P1 C5 C7 78.31(17)
C1 P2 C8 C9 -3.93(19)
C1 P2 C8 C13 174.25(17)
C1 P2 C14 C15 10.75(18)
C1 P2 C14 C19 -167.68(15)
C2 P1 C1 P2 140.03(14)
C2 P1 C5 C6 65.90(19)
C2 P1 C5 C7 -170.78(16)
C5 P1 C1 P2 -113.75(14)
C5 P1 C2 C3 56.0(10)
C5 P1 C2 C3A 77.2(6)
C5 P1 C2 C4 -177.6(10)
C5 P1 C2 C4A -162.6(5)
C8 P2 C1 P1 -128.72(12)
C8 P2 C14 C15 -106.55(16)
C8 P2 C14 C19 75.02(17)
C8 C9 C10 C11 -0.8(4)
C9 C8 C13 C12 -0.3(3)
C9 C10 C11 C12 0.8(4)
C10 C11 C12 C13 -0.6(4)
C11 C12 C13 C8 0.4(3)
C13 C8 C9 C10 0.5(3)
C14 P2 C1 P1 120.50(13)
C14 P2 C8 C9 113.86(17)
C14 P2 C8 C13 -67.96(18)
C14 C15 C16 C17 1.1(3)
C15 C14 C19 C18 -0.2(3)
C15 C16 C17 C18 -0.7(3)
C16 C17 C18 C19 -0.2(3)
C17 C18 C19 C14 0.6(3)
C19 C14 C15 C16 -0.7(3)
C20 O1 C23 C22 10(2)
C20 C21 C22 C23 42(2)
C20A O1A C23A C22A 32.0(12)
C20A C21A C22A C23A 18.8(13)
C21 C22 C23 O1 -33(2)
C21A C22A C23A O1A -31.0(14)
C23 O1 C20 C21 17.4(16)
C23A O1A C20A C21A -20.4(10)
C24 O2 C27 C26 15.5(3)
C24 O2 C27 C26A -14.8(9)
C24 C25 C26 C27 38.9(4)
C24 C25A C26A C27 -49.8(19)
C25 C24 C25A C26A -55.9(14)
C25 C26 C27 O2 -34.0(4)
C25 C26 C27 C26A 52.4(12)
C25A C24 C25 C26 59.6(17)
C25A C26A C27 O2 41.4(16)
C25A C26A C27 C26 -59.5(14)
C27 O2 C24 C25 9.7(3)
C27 O2 C24 C25A -16.4(9)
B1 P2 C1 P1 -4.78(18)
B1 P2 C8 C9 -132.85(17)
B1 P2 C8 C13 45.33(19)
B1 P2 C14 C15 140.58(16)
B1 P2 C14 C19 -37.85(18)
Li1 P1 C1 P2 10.80(17)
Li1 P1 C2 C3 -70.9(10)
Li1 P1 C2 C3A -49.7(6)
Li1 P1 C2 C4 55.5(10)
Li1 P1 C2 C4A 70.4(5)
Li1 P1 C5 C6 -164.52(17)
Li1 P1 C5 C7 -41.2(2)
Li1 O1 C20 C21 156.3(9)
Li1 O1 C23 C22 -130.3(17)
Li1 O1A C20A C21A 165.3(7)
Li1 O1A C23A C22A -153.9(11)
Li1 O2 C24 C25 173.8(3)
Li1 O2 C24 C25A 147.7(9)
Li1 O2 C27 C26 -146.9(3)
Li1 O2 C27 C26A -177.2(8)
